data_4115360
loop_
_publ_author_name
'Hsiu-Yi Chao'
'Wei Lu'
'Yanqin Li'
'Michael C. W. Chan'
'Chi-Ming Che'
'Kung-Kai Cheung'
'Nianyong Zhu'

_publ_section_title
;
 Organic Triplet Emissions of Arylacetylide Moieties Harnessed through
 Coordination to [Au(PCy3)]+. Effect of Molecular Structure upon
 Photoluminescent Properties
;
_journal_name_full 'Journal of the American Chemical Society'
_journal_page_first 14696
_journal_page_last 14706
_journal_paper_doi 10.1021/ja0209417
_journal_volume 124
_journal_year 2002
_chemical_formula_moiety 'C32 H42 Au P'
_chemical_formula_sum 'C32 H42 Au P'
_chemical_formula_weight 654.62
_space_group_IT_number 14
_symmetry_cell_setting monoclinic
_symmetry_Int_Tables_number 14
_symmetry_space_group_name_Hall '-P 2yn'
_symmetry_space_group_name_H-M 'P 1 21/n 1'
_audit_creation_date 'Thu Apr 22 19:42:50 1999'
_audit_creation_method 'from TEXRAY.INF file'
_cell_angle_alpha 90
_cell_angle_beta 94.68(1)
_cell_angle_gamma 90
_cell_formula_units_Z 8
_cell_length_a 13.273(1)
_cell_length_b 17.234(2)
_cell_length_c 25.080(2)
_cell_measurement_reflns_used 25
_cell_measurement_temperature 301.2
_cell_measurement_theta_max 26.6
_cell_measurement_theta_min 24.5
_cell_volume 5717.8(9)
_computing_cell_refinement 'MSC/AFC Diffractometer Control'
_computing_data_collection 'MSC/AFC Diffractometer Control'
_computing_data_reduction teXsan
_computing_publication_material teXsan
_computing_structure_refinement teXsan
_computing_structure_solution 'DIRDIF92 (PATTY)'
_diffrn_ambient_temperature 301.2
_diffrn_measurement_device AFC7R
_diffrn_measurement_method 'omega scans with profile analysis'
_diffrn_orient_matrix_UB_11 0.01623
_diffrn_orient_matrix_UB_12 0.01552
_diffrn_orient_matrix_UB_13 -0.03675
_diffrn_orient_matrix_UB_21 -0.05580
_diffrn_orient_matrix_UB_22 -0.03397
_diffrn_orient_matrix_UB_23 -0.01578
_diffrn_orient_matrix_UB_31 -0.04835
_diffrn_orient_matrix_UB_32 0.04441
_diffrn_orient_matrix_UB_33 0.00077
_diffrn_radiation_detector scintillation_counter
_diffrn_radiation_monochromator graphite
_diffrn_radiation_source 'X-ray tube'
_diffrn_radiation_type MoKalpha
_diffrn_radiation_wavelength 0.7107
_diffrn_reflns_av_R_equivalents 0.0429
_diffrn_reflns_limit_h_max 15
_diffrn_reflns_limit_h_min 0
_diffrn_reflns_limit_k_max 20
_diffrn_reflns_limit_k_min 0
_diffrn_reflns_limit_l_max 29
_diffrn_reflns_limit_l_min -29
_diffrn_reflns_number 10932
_diffrn_reflns_theta_max 25.00
_diffrn_standards_decay_% 0.46
_diffrn_standards_interval_count 300
_diffrn_standards_number 3
_exptl_absorpt_coefficient_mu 5.237
_exptl_absorpt_correction_T_max 1.000
_exptl_absorpt_correction_T_min 0.468
_exptl_absorpt_correction_type empirical
_exptl_absorpt_process_details psi-scan
_exptl_crystal_colour colourless
_exptl_crystal_density_diffrn 1.521
_exptl_crystal_density_meas 0.000
_exptl_crystal_description prism
_exptl_crystal_F_000 2624.00
_exptl_crystal_size_max 0.250
_exptl_crystal_size_mid 0.150
_exptl_crystal_size_min 0.070
_refine_diff_density_max 0.49
_refine_diff_density_min -0.52
_refine_ls_extinction_coef 0.48523
_refine_ls_extinction_method Zachariasen_type_2_gaussian_isotropic
_refine_ls_goodness_of_fit_obs 1.093
_refine_ls_hydrogen_treatment noref
_refine_ls_matrix_type full
_refine_ls_number_parameters 613
_refine_ls_number_reflns 5271
_refine_ls_number_restraints 0
_refine_ls_R_factor_obs 0.0283
_refine_ls_shift/esd_max 0.0410
_refine_ls_structure_factor_coef F
_refine_ls_weighting_scheme sigma
_refine_ls_wR_factor_obs 0.0339
_reflns_number_observed 5271
_reflns_number_total 10452
_reflns_observed_criterion 2.00
_cod_data_source_file ja0209417_05.cif
_cod_data_source_block afc823_C32H42P1Au1_13_01_1999_Compound_3
_cod_original_cell_volume 5717.9(9)
_cod_original_sg_symbol_H-M 'P 21/n '
_cod_original_formula_sum 'C32 H42 Au P '
_cod_database_code 4115360

loop_
_symmetry_equiv_pos_as_xyz
'   +x,   +y,   +z'
1/2-x,1/2+y,1/2-z
'   -x,   -y,   -z'
1/2+x,1/2-y,1/2+z

loop_
_atom_site_aniso_label
_atom_site_aniso_U_11
_atom_site_aniso_U_22
_atom_site_aniso_U_33
_atom_site_aniso_U_12
_atom_site_aniso_U_13
_atom_site_aniso_U_23
Au(1) 0.0420(2) 0.0583(2) 0.0567(2) -0.0003(2) 0.0177(1) -0.0001(2)
Au(2) 0.0392(2) 0.0651(2) 0.0476(2) -0.0003(2) 0.0135(1) 0.0090(2)
P(1) 0.040(1) 0.049(1) 0.050(1) 0.0007(9) 0.0123(9) 0.0005(10)
P(2) 0.040(1) 0.057(1) 0.048(1) 0.0003(10) 0.0141(9) 0.006(1)
C(1) 0.048(5) 0.067(6) 0.070(6) -0.003(4) 0.020(4) -0.002(5)
C(2) 0.050(5) 0.047(5) 0.073(6) 0.002(4) 0.023(4) -0.001(4)
C(3) 0.059(5) 0.055(5) 0.056(5) 0.000(4) 0.017(4) -0.007(4)
C(4) 0.056(5) 0.074(6) 0.045(5) 0.000(4) 0.017(4) -0.011(4)
C(5) 0.044(4) 0.073(6) 0.053(5) -0.009(4) 0.006(4) -0.011(4)
C(6) 0.042(4) 0.052(5) 0.052(5) 0.002(4) 0.013(4) 0.000(4)
C(7) 0.053(5) 0.098(7) 0.065(6) -0.020(5) 0.018(4) -0.030(5)
C(8) 0.053(5) 0.086(7) 0.091(7) -0.031(5) 0.029(5) -0.030(6)
C(9) 0.036(4) 0.050(5) 0.049(5) 0.004(4) 0.007(3) -0.002(4)
C(10) 0.058(5) 0.065(6) 0.057(5) -0.008(4) 0.021(4) -0.011(4)
C(11) 0.058(5) 0.087(7) 0.065(6) -0.010(5) 0.026(5) -0.004(5)
C(12) 0.051(5) 0.094(7) 0.059(6) 0.006(5) 0.025(4) 0.011(5)
C(13) 0.070(6) 0.072(6) 0.077(7) 0.016(5) 0.028(5) -0.010(5)
C(14) 0.054(5) 0.063(6) 0.081(6) -0.003(4) 0.024(5) -0.013(5)
C(15) 0.045(4) 0.046(5) 0.046(4) -0.006(4) 0.010(3) 0.003(4)
C(16) 0.079(6) 0.065(6) 0.061(6) 0.004(5) 0.011(5) 0.000(5)
C(17) 0.109(8) 0.049(6) 0.074(6) 0.018(6) 0.008(6) -0.004(5)
C(18) 0.111(8) 0.055(6) 0.102(9) -0.015(6) 0.024(7) -0.021(6)
C(19) 0.083(7) 0.072(7) 0.087(7) -0.019(5) 0.002(6) -0.025(6)
C(20) 0.058(5) 0.065(6) 0.077(6) -0.001(4) 0.002(5) -0.004(5)
C(21) 0.063(5) 0.054(5) 0.053(5) 0.007(4) 0.014(4) 0.006(4)
C(22) 0.065(5) 0.066(6) 0.072(6) 0.020(5) 0.011(5) 0.011(5)
C(23) 0.076(6) 0.084(7) 0.090(8) 0.027(6) 0.001(6) 0.019(6)
C(24) 0.095(7) 0.073(7) 0.085(8) 0.003(6) -0.007(6) 0.032(6)
C(25) 0.093(7) 0.065(6) 0.083(7) -0.001(5) 0.026(6) 0.023(5)
C(26) 0.060(5) 0.068(6) 0.054(5) -0.006(4) 0.012(4) 0.010(4)
C(27) 0.041(4) 0.053(5) 0.049(5) 0.000(4) 0.009(4) -0.006(4)
C(28) 0.058(5) 0.069(6) 0.063(6) -0.005(4) 0.022(4) -0.009(5)
C(29) 0.045(5) 0.082(7) 0.103(8) -0.011(5) 0.024(5) -0.015(6)
C(30) 0.055(5) 0.077(7) 0.100(8) -0.012(5) 0.010(5) -0.029(6)
C(31) 0.076(6) 0.088(7) 0.051(5) -0.007(5) 0.003(5) -0.023(5)
C(32) 0.067(5) 0.058(5) 0.052(5) 0.001(4) 0.019(4) -0.002(4)
C(33) 0.039(4) 0.072(6) 0.046(5) -0.003(4) 0.008(4) 0.016(4)
C(34) 0.049(5) 0.068(6) 0.059(5) -0.004(4) 0.014(4) 0.000(5)
C(35) 0.040(4) 0.071(6) 0.047(5) 0.000(4) 0.009(4) 0.007(4)
C(36) 0.055(5) 0.079(6) 0.071(6) -0.012(5) 0.024(4) -0.019(5)
C(37) 0.041(4) 0.070(6) 0.084(6) -0.014(4) 0.020(4) -0.001(5)
C(38) 0.045(4) 0.058(5) 0.049(5) 0.008(4) 0.009(4) 0.013(4)
C(39) 0.064(6) 0.065(6) 0.082(7) -0.001(5) 0.029(5) 0.001(5)
C(40) 0.058(5) 0.064(6) 0.083(6) -0.014(4) 0.029(5) 0.003(5)
C(41) 0.041(4) 0.074(6) 0.044(5) 0.007(4) 0.010(4) 0.002(4)
C(42) 0.069(6) 0.077(7) 0.095(8) -0.011(5) 0.028(5) -0.006(6)
C(43) 0.077(7) 0.105(9) 0.108(9) -0.011(6) 0.051(7) 0.004(7)
C(44) 0.093(8) 0.126(10) 0.069(7) 0.016(7) 0.042(6) 0.014(7)
C(45) 0.114(9) 0.16(1) 0.12(1) -0.022(9) 0.074(9) -0.054(9)
C(46) 0.083(7) 0.144(10) 0.078(7) -0.029(7) 0.044(6) -0.026(7)
C(47) 0.071(6) 0.058(6) 0.068(6) -0.001(5) 0.022(5) 0.013(5)
C(48) 0.119(9) 0.060(6) 0.110(9) -0.027(6) 0.057(7) -0.012(6)
C(49) 0.15(1) 0.068(8) 0.115(10) -0.022(7) 0.044(8) 0.011(7)
C(50) 0.115(9) 0.059(7) 0.116(9) -0.006(6) 0.024(7) -0.008(6)
C(51) 0.096(8) 0.085(8) 0.13(1) 0.022(6) 0.045(7) -0.018(7)
C(52) 0.065(5) 0.073(6) 0.075(6) -0.005(5) 0.026(5) -0.007(5)
C(53) 0.049(5) 0.057(5) 0.044(5) 0.005(4) 0.013(4) 0.003(4)
C(54) 0.064(6) 0.101(8) 0.066(6) -0.004(5) -0.002(5) 0.015(5)
C(55) 0.108(9) 0.14(1) 0.071(7) 0.022(8) 0.000(6) 0.025(8)
C(56) 0.15(1) 0.18(2) 0.073(9) 0.08(1) 0.027(8) 0.052(9)
C(57) 0.21(1) 0.075(8) 0.073(8) 0.058(9) 0.037(9) 0.035(7)
C(58) 0.129(9) 0.065(7) 0.071(7) 0.030(6) 0.018(6) 0.002(5)
C(59) 0.047(5) 0.074(6) 0.062(6) -0.011(4) 0.009(4) 0.006(5)
C(60) 0.053(5) 0.112(8) 0.063(6) -0.030(5) 0.015(4) -0.019(6)
C(61) 0.055(6) 0.13(1) 0.13(1) -0.030(6) 0.014(7) -0.012(9)
C(62) 0.056(6) 0.096(8) 0.13(1) -0.009(6) -0.016(7) 0.000(7)
C(63) 0.079(7) 0.100(8) 0.069(7) -0.023(6) -0.022(5) 0.003(6)
C(64) 0.081(7) 0.120(9) 0.078(7) -0.044(7) -0.005(6) 0.012(7)

loop_
_atom_site_label
_atom_site_fract_x
_atom_site_fract_y
_atom_site_fract_z
_atom_site_U_iso_or_equiv
_atom_site_thermal_displace_type
Au(1) 0.06053(2) 0.12031(2) 0.25976(1) 0.0516 Uij
Au(2) 0.05482(2) 0.18687(2) -0.23327(1) 0.0501 Uij
P(1) -0.0716(1) 0.1015(1) 0.31163(8) 0.0456 Uij
P(2) -0.0778(1) 0.1815(1) -0.17988(8) 0.0477 Uij
C(1) 0.1730(6) 0.1300(5) 0.2116(3) 0.0608 Uij
C(2) 0.2416(6) 0.1309(4) 0.1839(3) 0.0558 Uij
C(3) 0.3254(6) 0.1352(5) 0.1510(3) 0.0561 Uij
C(4) 0.4138(6) 0.1737(5) 0.1698(3) 0.0575 Uij
C(5) 0.4962(5) 0.1771(5) 0.1399(3) 0.0566 Uij
C(6) 0.4959(5) 0.1418(4) 0.0908(3) 0.0481 Uij
C(7) 0.4071(6) 0.1048(5) 0.0712(3) 0.0712 Uij
C(8) 0.3248(6) 0.1009(5) 0.1019(4) 0.0757 Uij
C(9) 0.5876(5) 0.1456(4) 0.0594(3) 0.0450 Uij
C(10) 0.6535(6) 0.2082(5) 0.0654(3) 0.0593 Uij
C(11) 0.7383(6) 0.2088(5) 0.0368(3) 0.0688 Uij
C(12) 0.7572(6) 0.1513(6) 0.0024(3) 0.0670 Uij
C(13) 0.6930(7) 0.0905(5) -0.0041(4) 0.0719 Uij
C(14) 0.6082(6) 0.0869(5) 0.0249(4) 0.0649 Uij
C(15) -0.0930(5) 0.1810(4) 0.3588(3) 0.0452 Uij
C(16) -0.1376(6) 0.2539(5) 0.3301(3) 0.0678 Uij
C(17) -0.1550(8) 0.3176(5) 0.3701(4) 0.0774 Uij
C(18) -0.0564(8) 0.3380(6) 0.4031(4) 0.0886 Uij
C(19) -0.0106(7) 0.2671(6) 0.4307(4) 0.0811 Uij
C(20) 0.0051(6) 0.2020(5) 0.3915(4) 0.0669 Uij
C(21) -0.0572(6) 0.0105(5) 0.3512(3) 0.0560 Uij
C(22) 0.0521(6) -0.0163(5) 0.3573(3) 0.0670 Uij
C(23) 0.0628(7) -0.0956(6) 0.3853(4) 0.0837 Uij
C(24) 0.0149(8) -0.0952(6) 0.4382(4) 0.0851 Uij
C(25) -0.0925(7) -0.0681(5) 0.4324(4) 0.0793 Uij
C(26) -0.1025(6) 0.0106(5) 0.4055(3) 0.0603 Uij
C(27) -0.1891(5) 0.0920(4) 0.2677(3) 0.0476 Uij
C(28) -0.2836(6) 0.0681(5) 0.2953(3) 0.0628 Uij
C(29) -0.3770(6) 0.0656(5) 0.2540(4) 0.0759 Uij
C(30) -0.3598(6) 0.0129(5) 0.2084(4) 0.0771 Uij
C(31) -0.2673(7) 0.0359(5) 0.1809(3) 0.0716 Uij
C(32) -0.1758(6) 0.0385(5) 0.2209(3) 0.0583 Uij
C(33) 0.1729(5) 0.1877(5) -0.2786(3) 0.0519 Uij
C(34) 0.2436(6) 0.1875(5) -0.3056(3) 0.0585 Uij
C(35) 0.3285(5) 0.1846(5) -0.3377(3) 0.0528 Uij
C(36) 0.3977(6) 0.2461(5) -0.3390(3) 0.0674 Uij
C(37) 0.4764(5) 0.2422(5) -0.3725(4) 0.0639 Uij
C(38) 0.4909(5) 0.1795(5) -0.4046(3) 0.0504 Uij
C(39) 0.4239(6) 0.1189(5) -0.4018(4) 0.0690 Uij
C(40) 0.3442(6) 0.1210(5) -0.3690(4) 0.0669 Uij
C(41) 0.5741(5) 0.1751(5) -0.4407(3) 0.0526 Uij
C(42) 0.6605(7) 0.2196(5) -0.4323(4) 0.0793 Uij
C(43) 0.7390(7) 0.2145(6) -0.4664(5) 0.0941 Uij
C(44) 0.7327(8) 0.1642(7) -0.5068(4) 0.0942 Uij
C(45) 0.6514(10) 0.1180(8) -0.5150(5) 0.1287 Uij
C(46) 0.5722(7) 0.1247(7) -0.4823(4) 0.0996 Uij
C(47) -0.1236(6) 0.2775(5) -0.1593(3) 0.0647 Uij
C(48) -0.0461(8) 0.3395(6) -0.1608(4) 0.0937 Uij
C(49) -0.0897(9) 0.4199(6) -0.1522(5) 0.1081 Uij
C(50) -0.1479(8) 0.4248(6) -0.1035(5) 0.0957 Uij
C(51) -0.2219(8) 0.3620(6) -0.1014(5) 0.1009 Uij
C(52) -0.1793(6) 0.2820(5) -0.1099(3) 0.0698 Uij
C(53) -0.0411(6) 0.1259(4) -0.1193(3) 0.0493 Uij
C(54) 0.0484(7) 0.1625(6) -0.0872(4) 0.0772 Uij
C(55) 0.0819(9) 0.1162(8) -0.0367(4) 0.1074 Uij
C(56) 0.109(1) 0.0349(10) -0.0514(5) 0.1337 Uij
C(57) 0.021(1) -0.0046(6) -0.0840(5) 0.1179 Uij
C(58) -0.0168(8) 0.0415(5) -0.1334(4) 0.0880 Uij
C(59) -0.1879(6) 0.1291(5) -0.2128(3) 0.0607 Uij
C(60) -0.2770(6) 0.1171(6) -0.1793(3) 0.0754 Uij
C(61) -0.3608(7) 0.0712(7) -0.2103(5) 0.1059 Uij
C(62) -0.3905(7) 0.1065(6) -0.2626(5) 0.0969 Uij
C(63) -0.3038(7) 0.1153(6) -0.2964(4) 0.0844 Uij
C(64) -0.2181(7) 0.1600(7) -0.2666(4) 0.0938 Uij
H(1) 0.4169 0.1981 0.2039 0.0690 Uij
H(2) 0.5548 0.2048 0.1536 0.0686 Uij
H(3) 0.4026 0.0822 0.0364 0.0852 Uij
H(4) 0.2661 0.0732 0.0884 0.0904 Uij
H(5) 0.6405 0.2498 0.0887 0.0710 Uij
H(6) 0.7844 0.2509 0.0415 0.0834 Uij
H(7) 0.8155 0.1534 -0.0172 0.0801 Uij
H(8) 0.7062 0.0501 -0.0285 0.0854 Uij
H(9) 0.5642 0.0435 0.0207 0.0782 Uij
H(10) -0.1402 0.1633 0.3827 0.0540 Uij
H(11) -0.0920 0.2721 0.3056 0.0814 Uij
H(12) -0.2003 0.2410 0.3110 0.0814 Uij
H(13) -0.1798 0.3625 0.3513 0.0929 Uij
H(14) -0.2035 0.3004 0.3933 0.0929 Uij
H(15) -0.0100 0.3590 0.3803 0.1071 Uij
H(16) -0.0705 0.3755 0.4294 0.1071 Uij
H(17) 0.0531 0.2807 0.4486 0.0978 Uij
H(18) -0.0541 0.2492 0.4566 0.0978 Uij
H(19) 0.0296 0.1574 0.4109 0.0806 Uij
H(20) 0.0536 0.2181 0.3681 0.0806 Uij
H(21) -0.0931 -0.0282 0.3304 0.0666 Uij
H(22) 0.0764 -0.0212 0.3230 0.0805 Uij
H(23) 0.0913 0.0209 0.3777 0.0805 Uij
H(24) 0.0280 -0.1339 0.3642 0.1021 Uij
H(25) 0.1317 -0.1087 0.3917 0.1021 Uij
H(26) 0.0198 -0.1463 0.4546 0.0996 Uij
H(27) 0.0553 -0.0612 0.4637 0.0996 Uij
H(28) -0.1289 -0.1054 0.4117 0.0982 Uij
H(29) -0.1163 -0.0649 0.4671 0.0982 Uij
H(30) -0.0687 0.0487 0.4279 0.0725 Uij
H(31) -0.1722 0.0231 0.4004 0.0725 Uij
H(32) -0.2029 0.1419 0.2528 0.0571 Uij
H(33) -0.2734 0.0181 0.3108 0.0749 Uij
H(34) -0.2952 0.1046 0.3225 0.0749 Uij
H(35) -0.4339 0.0477 0.2712 0.0910 Uij
H(36) -0.3902 0.1165 0.2405 0.0910 Uij
H(37) -0.3513 -0.0387 0.2216 0.0919 Uij
H(38) -0.4173 0.0147 0.1832 0.0919 Uij
H(39) -0.2560 -0.0013 0.1539 0.0859 Uij
H(40) -0.2776 0.0854 0.1650 0.0859 Uij
H(41) -0.1195 0.0560 0.2030 0.0698 Uij
H(42) -0.1627 -0.0124 0.2342 0.0698 Uij
H(43) 0.3907 0.2908 -0.3173 0.0807 Uij
H(44) 0.5223 0.2843 -0.3728 0.0768 Uij
H(45) 0.4326 0.0740 -0.4230 0.0826 Uij
H(46) 0.3003 0.0779 -0.3682 0.0803 Uij
H(47) 0.6671 0.2543 -0.4027 0.0954 Uij
H(48) 0.7965 0.2470 -0.4606 0.1126 Uij
H(49) 0.7861 0.1613 -0.5297 0.1140 Uij
H(50) 0.6486 0.0810 -0.5429 0.1553 Uij
H(51) 0.5140 0.0930 -0.4896 0.1188 Uij
H(52) -0.1728 0.2912 -0.1872 0.0775 Uij
H(53) 0.0063 0.3299 -0.1331 0.1123 Uij
H(54) -0.0182 0.3384 -0.1944 0.1123 Uij
H(55) -0.0353 0.4560 -0.1486 0.1289 Uij
H(56) -0.1333 0.4326 -0.1827 0.1289 Uij
H(57) -0.1013 0.4219 -0.0727 0.1143 Uij
H(58) -0.1820 0.4730 -0.1040 0.1143 Uij
H(59) -0.2479 0.3631 -0.0675 0.1206 Uij
H(60) -0.2744 0.3709 -0.1287 0.1206 Uij
H(61) -0.2334 0.2459 -0.1129 0.0832 Uij
H(62) -0.1341 0.2691 -0.0798 0.0832 Uij
H(63) -0.0966 0.1255 -0.0978 0.0585 Uij
H(64) 0.1034 0.1655 -0.1093 0.0926 Uij
H(65) 0.0302 0.2134 -0.0771 0.0926 Uij
H(66) 0.1387 0.1405 -0.0187 0.1283 Uij
H(67) 0.0278 0.1144 -0.0143 0.1283 Uij
H(68) 0.1665 0.0363 -0.0721 0.1618 Uij
H(69) 0.1258 0.0058 -0.0198 0.1618 Uij
H(70) 0.0435 -0.0540 -0.0955 0.1432 Uij
H(71) -0.0325 -0.0110 -0.0621 0.1432 Uij
H(72) -0.0764 0.0176 -0.1494 0.1051 Uij
H(73) 0.0336 0.0415 -0.1584 0.1051 Uij
H(74) -0.1633 0.0783 -0.2189 0.0727 Uij
H(75) -0.2542 0.0890 -0.1477 0.0893 Uij
H(76) -0.3021 0.1659 -0.1695 0.0893 Uij
H(77) -0.3371 0.0198 -0.2160 0.1276 Uij
H(78) -0.4177 0.0692 -0.1901 0.1276 Uij
H(79) -0.4401 0.0747 -0.2815 0.1170 Uij
H(80) -0.4184 0.1565 -0.2573 0.1170 Uij
H(81) -0.2803 0.0656 -0.3056 0.1018 Uij
H(82) -0.3257 0.1429 -0.3282 0.1018 Uij
H(83) -0.2390 0.2123 -0.2629 0.1121 Uij
H(84) -0.1611 0.1583 -0.2871 0.1121 Uij

loop_
_atom_type_symbol
_atom_type_oxidation_number
_atom_type_number_in_cell
_atom_type_scat_dispersion_real
_atom_type_scat_dispersion_imag
_atom_type_scat_source
C 0 256 0.003 0.002 'International Tables'
H 0 336 0.000 0.000 'International Tables'
P 0 8 0.102 0.094 'International Tables'
Au 0 8 -2.013 8.802 'International Tables'

loop_
_geom_angle_atom_site_label_1
_geom_angle_atom_site_label_2
_geom_angle_atom_site_label_3
_geom_angle
_geom_angle_publ_flag
P(1) Au(1) C(1) 176.0(2) yes
P(2) Au(2) C(33) 177.8(2) yes
Au(1) P(1) C(15) 115.0(2) yes
Au(1) P(1) C(21) 111.8(2) yes
Au(1) P(1) C(27) 108.8(2) yes
C(15) P(1) C(21) 107.4(3) yes
C(15) P(1) C(27) 106.4(3) yes
C(21) P(1) C(27) 106.9(4) yes
Au(2) P(2) C(47) 114.3(3) yes
Au(2) P(2) C(53) 109.9(2) yes
Au(2) P(2) C(59) 111.9(3) yes
C(47) P(2) C(53) 108.0(4) yes
C(47) P(2) C(59) 107.2(4) yes
C(53) P(2) C(59) 105.2(4) yes
Au(1) C(1) C(2) 175.7(8) yes
C(1) C(2) C(3) 177.7(9) yes
C(2) C(3) C(4) 119.9(7) yes
C(2) C(3) C(8) 123.1(8) yes
C(4) C(3) C(8) 117.0(7) yes
C(3) C(4) C(5) 121.2(7) yes
C(4) C(5) C(6) 121.7(7) yes
C(5) C(6) C(7) 117.4(6) yes
C(5) C(6) C(9) 120.4(7) yes
C(7) C(6) C(9) 122.2(7) yes
C(6) C(7) C(8) 120.4(8) yes
C(3) C(8) C(7) 122.2(8) yes
C(6) C(9) C(10) 120.5(7) yes
C(6) C(9) C(14) 120.6(7) yes
C(10) C(9) C(14) 118.9(6) yes
C(9) C(10) C(11) 118.9(7) yes
C(10) C(11) C(12) 121.7(8) yes
C(11) C(12) C(13) 119.8(7) yes
C(12) C(13) C(14) 120.0(8) yes
C(9) C(14) C(13) 120.6(8) yes
P(1) C(15) C(16) 112.3(5) yes
P(1) C(15) C(20) 110.6(5) yes
C(16) C(15) C(20) 109.6(6) yes
C(15) C(16) C(17) 110.7(7) yes
C(16) C(17) C(18) 110.8(8) yes
C(17) C(18) C(19) 110.9(7) yes
C(18) C(19) C(20) 111.9(8) yes
C(15) C(20) C(19) 111.6(7) yes
P(1) C(21) C(22) 111.6(5) yes
P(1) C(21) C(26) 116.3(5) yes
C(22) C(21) C(26) 110.6(7) yes
C(21) C(22) C(23) 111.7(7) yes
C(22) C(23) C(24) 111.4(8) yes
C(23) C(24) C(25) 112.4(8) yes
C(24) C(25) C(26) 111.7(7) yes
C(21) C(26) C(25) 111.6(7) yes
P(1) C(27) C(28) 115.8(6) yes
P(1) C(27) C(32) 111.8(5) yes
C(28) C(27) C(32) 109.7(6) yes
C(27) C(28) C(29) 110.1(7) yes
C(28) C(29) C(30) 111.5(7) yes
C(29) C(30) C(31) 111.8(7) yes
C(30) C(31) C(32) 110.1(7) yes
C(27) C(32) C(31) 113.3(6) yes
Au(2) C(33) C(34) 179.3(7) yes
C(33) C(34) C(35) 178.3(9) yes
C(34) C(35) C(36) 122.1(7) yes
C(34) C(35) C(40) 120.6(7) yes
C(36) C(35) C(40) 117.3(7) yes
C(35) C(36) C(37) 120.1(8) yes
C(36) C(37) C(38) 122.7(7) yes
C(37) C(38) C(39) 116.5(7) yes
C(37) C(38) C(41) 123.0(7) yes
C(39) C(38) C(41) 120.5(7) yes
C(38) C(39) C(40) 122.4(8) yes
C(35) C(40) C(39) 121.0(7) yes
C(38) C(41) C(42) 121.8(8) yes
C(38) C(41) C(46) 122.2(8) yes
C(42) C(41) C(46) 115.9(7) yes
C(41) C(42) C(43) 121.3(9) yes
C(42) C(43) C(44) 120.1(10) yes
C(43) C(44) C(45) 120.1(9) yes
C(44) C(45) C(46) 119(1) yes
C(41) C(46) C(45) 122.7(10) yes
P(2) C(47) C(48) 113.1(6) yes
P(2) C(47) C(52) 118.2(6) yes
C(48) C(47) C(52) 111.9(8) yes
C(47) C(48) C(49) 112.3(8) yes
C(48) C(49) C(50) 113.2(8) yes
C(49) C(50) C(51) 112.2(9) yes
C(50) C(51) C(52) 114.1(8) yes
C(47) C(52) C(51) 112.3(8) yes
P(2) C(53) C(54) 111.5(6) yes
P(2) C(53) C(58) 110.5(6) yes
C(54) C(53) C(58) 110.3(7) yes
C(53) C(54) C(55) 112.5(8) yes
C(54) C(55) C(56) 110.1(10) yes
C(55) C(56) C(57) 111(1) yes
C(56) C(57) C(58) 113(1) yes
C(53) C(58) C(57) 111.5(8) yes
P(2) C(59) C(60) 116.1(6) yes
P(2) C(59) C(64) 112.1(6) yes
C(60) C(59) C(64) 112.9(7) yes
C(59) C(60) C(61) 111.0(8) yes
C(60) C(61) C(62) 111.8(9) yes
C(61) C(62) C(63) 112.7(9) yes
C(62) C(63) C(64) 110.6(9) yes
C(59) C(64) C(63) 113.8(8) yes

loop_
_geom_bond_atom_site_label_1
_geom_bond_atom_site_label_2
_geom_bond_distance
_geom_bond_publ_flag
Au(1) P(1) 2.291(2) yes
Au(1) C(1) 2.003(7) yes
Au(2) P(2) 2.299(2) yes
Au(2) C(33) 2.010(7) yes
P(1) C(15) 1.847(7) yes
P(1) C(21) 1.856(8) yes
P(1) C(27) 1.842(8) yes
P(2) C(47) 1.850(9) yes
P(2) C(53) 1.829(8) yes
P(2) C(59) 1.853(8) yes
C(1) C(2) 1.189(9) yes
C(2) C(3) 1.439(10) yes
C(3) C(4) 1.40(1) yes
C(3) C(8) 1.37(1) yes
C(4) C(5) 1.377(9) yes
C(5) C(6) 1.37(1) yes
C(6) C(7) 1.39(1) yes
C(6) C(9) 1.504(9) yes
C(7) C(8) 1.389(10) yes
C(9) C(10) 1.389(10) yes
C(9) C(14) 1.373(10) yes
C(10) C(11) 1.383(9) yes
C(11) C(12) 1.35(1) yes
C(12) C(13) 1.35(1) yes
C(13) C(14) 1.39(1) yes
C(15) C(16) 1.54(1) yes
C(15) C(20) 1.52(1) yes
C(16) C(17) 1.52(1) yes
C(17) C(18) 1.53(1) yes
C(18) C(19) 1.51(1) yes
C(19) C(20) 1.52(1) yes
C(21) C(22) 1.52(1) yes
C(21) C(26) 1.535(10) yes
C(22) C(23) 1.54(1) yes
C(23) C(24) 1.52(1) yes
C(24) C(25) 1.50(1) yes
C(25) C(26) 1.52(1) yes
C(27) C(28) 1.538(9) yes
C(27) C(32) 1.51(1) yes
C(28) C(29) 1.55(1) yes
C(29) C(30) 1.49(1) yes
C(30) C(31) 1.51(1) yes
C(31) C(32) 1.51(1) yes
C(33) C(34) 1.200(9) yes
C(34) C(35) 1.439(9) yes
C(35) C(36) 1.40(1) yes
C(35) C(40) 1.37(1) yes
C(36) C(37) 1.394(10) yes
C(37) C(38) 1.37(1) yes
C(38) C(39) 1.38(1) yes
C(38) C(41) 1.485(9) yes
C(39) C(40) 1.392(10) yes
C(41) C(42) 1.38(1) yes
C(41) C(46) 1.36(1) yes
C(42) C(43) 1.40(1) yes
C(43) C(44) 1.33(1) yes
C(44) C(45) 1.34(1) yes
C(45) C(46) 1.39(1) yes
C(47) C(48) 1.49(1) yes
C(47) C(52) 1.50(1) yes
C(48) C(49) 1.52(1) yes
C(49) C(50) 1.50(1) yes
C(50) C(51) 1.47(1) yes
C(51) C(52) 1.51(1) yes
C(53) C(54) 1.52(1) yes
C(53) C(58) 1.54(1) yes
C(54) C(55) 1.53(1) yes
C(55) C(56) 1.50(2) yes
C(56) C(57) 1.53(2) yes
C(57) C(58) 1.52(1) yes
C(59) C(60) 1.520(10) yes
C(59) C(64) 1.48(1) yes
C(60) C(61) 1.53(1) yes
C(61) C(62) 1.47(1) yes
C(62) C(63) 1.49(1) yes
C(63) C(64) 1.52(1) yes
